data_1542721
loop_
_publ_author_name
'Pan, Hongjie'
'Huang, Hu'
'Liu, Weigang'
'Tian, Hua'
'Shi, Yian'

_publ_section_title
;
 Phosphine Oxide-Sc(OTf)3 Catalyzed Highly Regio- and Enantioselective
 Bromoaminocyclization of (E)-Cinnamyl Tosylcarbamates. An Approach to a
 Class of Synthetically Versatile Functionalized Molecules.
;
_journal_issue 5
_journal_name_full 'Organic letters'
_journal_page_first 896
_journal_paper_doi 10.1021/acs.orglett.5b03459
_journal_volume 18
_journal_year 2016
_chemical_absolute_configuration ad
_chemical_formula_moiety 'C16 H19 N O4 S'
_chemical_formula_sum 'C16 H19 N O4 S'
_chemical_formula_weight 321.38
_space_group_crystal_system orthorhombic
_space_group_IT_number 19
_space_group_name_Hall 'P 2ac 2ab'
_space_group_name_H-M_alt 'P 21 21 21'
_symmetry_space_group_name_Hall 'P 2ac 2ab'
_symmetry_space_group_name_H-M 'P 21 21 21'
_atom_sites_solution_hydrogens mixed
_atom_sites_solution_primary direct
_audit_creation_date 2015-06-17
_audit_creation_method
;
Olex2 1.2
(compiled 2015.01.26 svn.r3150 for OlexSys, GUI svn.r4998)
;
_cell_angle_alpha 90
_cell_angle_beta 90
_cell_angle_gamma 90
_cell_formula_units_Z 4
_cell_length_a 7.758(5)
_cell_length_b 10.373(7)
_cell_length_c 19.137(17)
_cell_measurement_reflns_used 5588
_cell_measurement_temperature 173.1500
_cell_measurement_theta_max 27.4803
_cell_measurement_theta_min 1.0641
_cell_volume 1540(2)
_computing_cell_refinement 'CrystalClear (Rigaku Inc., 2007)'
_computing_data_collection 'CrystalClear (Rigaku Inc., 2007)'
_computing_data_reduction 'CrystalClear (Rigaku Inc., 2007)'
_computing_molecular_graphics 'Olex2 (Dolomanov et al., 2009)'
_computing_publication_material 'CIFTAB (Sheldrick, 2013)'
_computing_structure_refinement 'SHELXL (Sheldrick, 2014)'
_computing_structure_solution
;
'SHELXT (Sheldrick, 2014)'
;
_diffrn_ambient_temperature 173.1500
_diffrn_detector_area_resol_mean 28.5714
_diffrn_measured_fraction_theta_full 0.999
_diffrn_measured_fraction_theta_max 0.996
_diffrn_measurement_details
;
scan:
    Number of images: 358
               Slice: -110.0000 - 69.0000
         Image width: 0.5000
            Exp time: 10.0000
       Rotation axis: Omega
               Omega: 0.0000
                 Chi: 45.0000
                 Phi: 180.0000
                 XTD: 45.0556
              2theta: -20.9538
scan:
    Number of images: 240
               Slice: -110.0000 - 10.0000
         Image width: 0.5000
            Exp time: 10.0000
       Rotation axis: Omega
               Omega: 0.0000
                 Chi: 45.0000
                 Phi: 0.0000
                 XTD: 45.0556
              2theta: -20.9538
;
_diffrn_measurement_device
;
Saturn724+ (2x2 bin mode)
;
_diffrn_measurement_device_details
;
AFC10: Fixed Chi 2 circle
;
_diffrn_measurement_device_type 'MM007-HF CCD(Saturn 724+)'
_diffrn_measurement_method '\w scans at fixed \c = 45\%'
_diffrn_orient_matrix_type d*Trek
_diffrn_orient_matrix_UB_11 0.0323
_diffrn_orient_matrix_UB_12 -0.0023
_diffrn_orient_matrix_UB_13 -0.1248
_diffrn_orient_matrix_UB_21 -0.0461
_diffrn_orient_matrix_UB_22 0.0836
_diffrn_orient_matrix_UB_23 -0.0135
_diffrn_orient_matrix_UB_31 0.0440
_diffrn_orient_matrix_UB_32 0.0260
_diffrn_orient_matrix_UB_33 0.0109
_diffrn_radiation_detector CCD
_diffrn_radiation_monochromator Confocal
_diffrn_radiation_type MoK\a
_diffrn_radiation_wavelength 0.71073
_diffrn_reflns_av_R_equivalents 0.0568
_diffrn_reflns_av_unetI/netI 0.0512
_diffrn_reflns_laue_measured_fraction_full 0.999
_diffrn_reflns_laue_measured_fraction_max 0.996
_diffrn_reflns_limit_h_max 10
_diffrn_reflns_limit_h_min -9
_diffrn_reflns_limit_k_max 13
_diffrn_reflns_limit_k_min -13
_diffrn_reflns_limit_l_max 24
_diffrn_reflns_limit_l_min -24
_diffrn_reflns_number 10534
_diffrn_reflns_point_group_measured_fraction_full 0.999
_diffrn_reflns_point_group_measured_fraction_max 0.995
_diffrn_reflns_theta_full 26.000
_diffrn_reflns_theta_max 27.489
_diffrn_reflns_theta_min 2.128
_diffrn_source 'Rotating Anode'
_diffrn_source_current 24.0000
_diffrn_source_power 1.2000
_diffrn_source_voltage 50.0000
_exptl_absorpt_coefficient_mu 0.228
_exptl_absorpt_correction_T_max 1.0000
_exptl_absorpt_correction_T_min 0.7025
_exptl_absorpt_correction_type multi-scan
_exptl_absorpt_process_details 'CrystalClear (Rigaku Inc., 2007)'
_exptl_crystal_colour Colorless
_exptl_crystal_density_diffrn 1.386
_exptl_crystal_description plate
_exptl_crystal_F_000 680
_exptl_crystal_size_max 0.36
_exptl_crystal_size_mid 0.13
_exptl_crystal_size_min 0.05
_refine_diff_density_max 0.272
_refine_diff_density_min -0.307
_refine_diff_density_rms 0.052
_refine_ls_abs_structure_details
;
 Flack x determined using 1156 quotients [(I+)-(I-)]/[(I+)+(I-)]
 (Parsons, Flack and Wagner, Acta Cryst. B69 (2013) 249-259).
;
_refine_ls_abs_structure_Flack 0.12(6)
_refine_ls_extinction_method none
_refine_ls_goodness_of_fit_ref 1.093
_refine_ls_hydrogen_treatment mixed
_refine_ls_matrix_type full
_refine_ls_number_parameters 212
_refine_ls_number_reflns 3519
_refine_ls_number_restraints 0
_refine_ls_restrained_S_all 1.093
_refine_ls_R_factor_all 0.0542
_refine_ls_R_factor_gt 0.0513
_refine_ls_shift/su_max 0.000
_refine_ls_shift/su_mean 0.000
_refine_ls_structure_factor_coef Fsqd
_refine_ls_weighting_details 'w=1/[\s^2^(Fo^2^)+(0.0359P)^2^+0.9121P] where P=(Fo^2^+2Fc^2^)/3'
_refine_ls_weighting_scheme calc
_refine_ls_wR_factor_gt 0.1095
_refine_ls_wR_factor_ref 0.1113
_reflns_Friedel_coverage 0.733
_reflns_friedel_fraction_full 0.998
_reflns_friedel_fraction_max 0.995
_reflns_number_gt 3353
_reflns_number_total 3519
_reflns_threshold_expression 'I > 2\s(I)'
_cod_data_source_file ol5b03459_si_007.cif
_cod_data_source_block mx3866
_cod_database_code 1542721
_shelx_space_group_comment
;
The symmetry employed for this shelxl refinement is uniquely defined
by the following loop, which should always be used as a source of
symmetry information in preference to the above space-group names.
They are only intended as comments.
;
_diffrn_number_total 2054
_olex2_refinement_description
;
1. Fixed Uiso
 At 1.2 times of:
  All C(H) groups, All C(H,H) groups
 At 1.5 times of:
  All C(H,H,H) groups
2.a Ternary CH refined with riding coordinates:
 C1(H1B), C2(H2A)
2.b Secondary CH2 refined with riding coordinates:
 C3(H3A,H3B)
2.c Aromatic/amide H refined with riding coordinates:
 C5(H5), C6(H6), C7(H7), C8(H8), C9(H9), C11(H11), C12(H12), C14(H14), C15(H15)
2.d Idealised Me refined as rotating group:
 C16(H16A,H16B,H16C)
;
_shelx_shelxl_version_number 2014/7
_olex2_submission_special_instructions 'No special instructions were received'

loop_
_space_group_symop_operation_xyz
'x, y, z'
'-x+1/2, -y, z+1/2'
'-x, y+1/2, -z+1/2'
'x+1/2, -y+1/2, -z'

loop_
_atom_site_label
_atom_site_type_symbol
_atom_site_fract_x
_atom_site_fract_y
_atom_site_fract_z
_atom_site_U_iso_or_equiv
_atom_site_adp_type
_atom_site_occupancy
_atom_site_site_symmetry_order
_atom_site_calc_flag
_atom_site_refinement_flags_posn
S1 S 0.60227(11) 0.60802(8) 0.55001(4) 0.0247(2) Uani 1 1 d .
O1 O 0.0924(4) 0.3283(2) 0.54809(15) 0.0347(6) Uani 1 1 d .
O2 O 0.2825(4) 0.2827(2) 0.43530(15) 0.0342(6) Uani 1 1 d .
O3 O 0.7054(3) 0.5059(3) 0.52237(14) 0.0332(6) Uani 1 1 d .
O4 O 0.6427(4) 0.7399(2) 0.53312(14) 0.0366(7) Uani 1 1 d .
N1 N 0.4074(4) 0.5875(3) 0.52438(16) 0.0249(6) Uani 1 1 d .
C1 C 0.3283(5) 0.4590(3) 0.52096(19) 0.0241(7) Uani 1 1 d .
H1B H 0.3964 0.3997 0.5497 0.029 Uiso 1 1 calc R
C2 C 0.1432(4) 0.4619(3) 0.5492(2) 0.0245(7) Uani 1 1 d .
H2A H 0.0700 0.5109 0.5170 0.029 Uiso 1 1 calc R
C3 C 0.3361(5) 0.4140(3) 0.44500(18) 0.0269(7) Uani 1 1 d .
H3A H 0.2633 0.4695 0.4169 0.032 Uiso 1 1 calc R
H3B H 0.4534 0.4232 0.4282 0.032 Uiso 1 1 calc R
C4 C 0.1291(4) 0.5189(3) 0.62153(18) 0.0244(7) Uani 1 1 d .
C5 C 0.0571(5) 0.6419(3) 0.63061(19) 0.0281(8) Uani 1 1 d .
H5 H 0.0177 0.6878 0.5921 0.034 Uiso 1 1 calc R
C6 C 0.0446(5) 0.6949(4) 0.6967(2) 0.0339(9) Uani 1 1 d .
H6 H -0.0033 0.7765 0.7022 0.041 Uiso 1 1 calc R
C7 C 0.1022(5) 0.6287(4) 0.7543(2) 0.0377(9) Uani 1 1 d .
H7 H 0.0936 0.6651 0.7985 0.045 Uiso 1 1 calc R
C8 C 0.1739(6) 0.5061(4) 0.7458(2) 0.0364(9) Uani 1 1 d .
H8 H 0.2140 0.4608 0.7845 0.044 Uiso 1 1 calc R
C9 C 0.1850(5) 0.4521(3) 0.6799(2) 0.0308(8) Uani 1 1 d .
H9 H 0.2306 0.3698 0.6747 0.037 Uiso 1 1 calc R
C10 C 0.6076(5) 0.5930(3) 0.64132(17) 0.0226(7) Uani 1 1 d .
C11 C 0.6797(5) 0.4847(3) 0.67198(19) 0.0251(7) Uani 1 1 d .
H11 H 0.7213 0.4176 0.6445 0.030 Uiso 1 1 calc R
C12 C 0.6889(5) 0.4778(3) 0.7443(2) 0.0285(8) Uani 1 1 d .
H12 H 0.7377 0.4053 0.7650 0.034 Uiso 1 1 calc R
C13 C 0.6269(5) 0.5763(3) 0.78662(18) 0.0282(8) Uani 1 1 d .
C14 C 0.5515(5) 0.6823(4) 0.7545(2) 0.0308(8) Uani 1 1 d .
H14 H 0.5059 0.7478 0.7821 0.037 Uiso 1 1 calc R
C15 C 0.5425(5) 0.6930(3) 0.68239(19) 0.0276(8) Uani 1 1 d .
H15 H 0.4938 0.7656 0.6617 0.033 Uiso 1 1 calc R
C16 C 0.6404(6) 0.5687(4) 0.8647(2) 0.0436(11) Uani 1 1 d .
H16A H 0.6704 0.4824 0.8781 0.065 Uiso 1 1 calc GR
H16B H 0.5317 0.5916 0.8852 0.065 Uiso 1 1 calc GR
H16C H 0.7278 0.6272 0.8807 0.065 Uiso 1 1 calc GR
H1 H -0.022(7) 0.319(4) 0.552(3) 0.055(14) Uiso 1 1 d .
H2 H 0.210(7) 0.267(5) 0.472(3) 0.059(15) Uiso 1 1 d .
H1A H 0.360(6) 0.651(4) 0.516(2) 0.047(14) Uiso 1 1 d .

loop_
_atom_site_aniso_label
_atom_site_aniso_U_11
_atom_site_aniso_U_22
_atom_site_aniso_U_33
_atom_site_aniso_U_23
_atom_site_aniso_U_13
_atom_site_aniso_U_12
S1 0.0234(4) 0.0243(4) 0.0263(4) 0.0033(3) 0.0009(4) -0.0036(3)
O1 0.0332(15) 0.0236(11) 0.0475(16) -0.0091(12) 0.0068(15) -0.0082(11)
O2 0.0352(15) 0.0269(13) 0.0405(16) -0.0124(12) -0.0011(13) 0.0003(11)
O3 0.0249(14) 0.0432(15) 0.0314(14) -0.0043(12) 0.0044(12) 0.0058(12)
O4 0.0401(17) 0.0316(13) 0.0382(15) 0.0139(12) 0.0000(12) -0.0143(12)
N1 0.0257(16) 0.0188(14) 0.0303(14) 0.0056(11) -0.0025(13) -0.0005(12)
C1 0.0254(17) 0.0178(15) 0.0293(17) 0.0007(13) -0.0015(15) 0.0000(13)
C2 0.0242(18) 0.0205(14) 0.0289(17) -0.0008(14) -0.0032(15) -0.0027(12)
C3 0.0276(18) 0.0258(16) 0.0274(16) -0.0043(14) -0.0024(15) 0.0003(13)
C4 0.0213(18) 0.0236(15) 0.0284(17) 0.0011(13) 0.0020(14) -0.0030(13)
C5 0.0265(19) 0.0246(17) 0.0333(18) 0.0014(14) 0.0016(16) -0.0001(14)
C6 0.034(2) 0.0271(17) 0.040(2) -0.0092(16) 0.0033(17) -0.0010(15)
C7 0.039(2) 0.042(2) 0.0316(18) -0.0099(17) 0.0088(19) -0.013(2)
C8 0.039(2) 0.042(2) 0.0288(19) 0.0091(17) -0.0044(17) -0.0098(18)
C9 0.033(2) 0.0271(17) 0.033(2) 0.0023(15) -0.0022(17) -0.0027(16)
C10 0.0200(16) 0.0187(14) 0.0289(16) 0.0017(12) -0.0024(14) -0.0021(14)
C11 0.0285(19) 0.0173(14) 0.0296(18) 0.0004(13) 0.0012(15) 0.0004(14)
C12 0.030(2) 0.0233(16) 0.0319(19) 0.0075(14) -0.0023(16) 0.0005(15)
C13 0.026(2) 0.0307(18) 0.0278(17) -0.0014(14) -0.0035(15) -0.0075(14)
C14 0.032(2) 0.0263(17) 0.0342(19) -0.0082(15) -0.0012(17) 0.0036(15)
C15 0.029(2) 0.0187(15) 0.0351(19) -0.0017(14) -0.0039(16) 0.0008(14)
C16 0.046(3) 0.056(3) 0.029(2) -0.0001(18) -0.0057(19) -0.002(2)

loop_
_atom_type_symbol
_atom_type_description
_atom_type_scat_dispersion_real
_atom_type_scat_dispersion_imag
_atom_type_scat_source
C C 0.0033 0.0016 'International Tables Vol C Tables 4.2.6.8 and 6.1.1.4'
H H 0.0000 0.0000 'International Tables Vol C Tables 4.2.6.8 and 6.1.1.4'
N N 0.0061 0.0033 'International Tables Vol C Tables 4.2.6.8 and 6.1.1.4'
O O 0.0106 0.0060 'International Tables Vol C Tables 4.2.6.8 and 6.1.1.4'
S S 0.1246 0.1234 'International Tables Vol C Tables 4.2.6.8 and 6.1.1.4'

loop_
_geom_angle_atom_site_label_1
_geom_angle_atom_site_label_2
_geom_angle_atom_site_label_3
_geom_angle
O3 S1 O4 119.95(18)
O3 S1 N1 108.45(16)
O3 S1 C10 106.82(16)
O4 S1 N1 105.23(16)
O4 S1 C10 107.62(15)
N1 S1 C10 108.36(17)
C2 O1 H1 112(3)
C3 O2 H2 104(3)
S1 N1 H1A 113(4)
C1 N1 S1 121.9(2)
C1 N1 H1A 125(4)
N1 C1 H1B 108.6
N1 C1 C2 111.0(3)
N1 C1 C3 107.7(3)
C2 C1 H1B 108.6
C3 C1 H1B 108.6
C3 C1 C2 112.2(3)
O1 C2 C1 103.4(3)
O1 C2 H2A 109.4
O1 C2 C4 111.7(3)
C1 C2 H2A 109.4
C4 C2 C1 113.5(3)
C4 C2 H2A 109.4
O2 C3 C1 113.7(3)
O2 C3 H3A 108.8
O2 C3 H3B 108.8
C1 C3 H3A 108.8
C1 C3 H3B 108.8
H3A C3 H3B 107.7
C5 C4 C2 119.9(3)
C9 C4 C2 121.4(3)
C9 C4 C5 118.7(3)
C4 C5 H5 119.9
C6 C5 C4 120.2(3)
C6 C5 H5 119.9
C5 C6 H6 119.6
C7 C6 C5 120.8(4)
C7 C6 H6 119.6
C6 C7 H7 120.3
C6 C7 C8 119.5(4)
C8 C7 H7 120.3
C7 C8 H8 120.0
C9 C8 C7 119.9(4)
C9 C8 H8 120.0
C4 C9 H9 119.5
C8 C9 C4 120.9(4)
C8 C9 H9 119.5
C11 C10 S1 120.2(3)
C11 C10 C15 120.7(3)
C15 C10 S1 119.1(3)
C10 C11 H11 120.5
C10 C11 C12 119.0(3)
C12 C11 H11 120.5
C11 C12 H12 119.2
C11 C12 C13 121.7(3)
C13 C12 H12 119.2
C12 C13 C16 121.1(3)
C14 C13 C12 118.1(3)
C14 C13 C16 120.8(3)
C13 C14 H14 119.2
C15 C14 C13 121.6(3)
C15 C14 H14 119.2
C10 C15 H15 120.6
C14 C15 C10 118.9(3)
C14 C15 H15 120.6
C13 C16 H16A 109.5
C13 C16 H16B 109.5
C13 C16 H16C 109.5
H16A C16 H16B 109.5
H16A C16 H16C 109.5
H16B C16 H16C 109.5

loop_
_geom_bond_atom_site_label_1
_geom_bond_atom_site_label_2
_geom_bond_distance
S1 O3 1.429(3)
S1 O4 1.441(3)
S1 N1 1.604(3)
S1 C10 1.755(4)
O1 C2 1.441(4)
O1 H1 0.89(5)
O2 C3 1.436(4)
O2 H2 0.92(5)
N1 C1 1.468(4)
N1 H1A 0.78(5)
C1 H1B 0.9800
C1 C2 1.534(5)
C1 C3 1.528(5)
C2 H2A 0.9800
C2 C4 1.510(5)
C3 H3A 0.9700
C3 H3B 0.9700
C4 C5 1.403(5)
C4 C9 1.384(5)
C5 H5 0.9300
C5 C6 1.382(5)
C6 H6 0.9300
C6 C7 1.373(6)
C7 H7 0.9300
C7 C8 1.397(6)
C8 H8 0.9300
C8 C9 1.382(6)
C9 H9 0.9300
C10 C11 1.385(5)
C10 C15 1.397(5)
C11 H11 0.9300
C11 C12 1.388(5)
C12 H12 0.9300
C12 C13 1.390(5)
C13 C14 1.389(5)
C13 C16 1.500(5)
C14 H14 0.9300
C14 C15 1.387(5)
C15 H15 0.9300
C16 H16A 0.9600
C16 H16B 0.9600
C16 H16C 0.9600

loop_
_geom_hbond_atom_site_label_D
_geom_hbond_atom_site_label_H
_geom_hbond_atom_site_label_A
_geom_hbond_distance_DH
_geom_hbond_distance_HA
_geom_hbond_distance_DA
_geom_hbond_angle_DHA
_geom_hbond_site_symmetry_A
O1 H1 O2 0.89(5) 1.87(5) 2.684(4) 151(4) 4_456
O2 H2 O1 0.92(5) 1.82(5) 2.657(4) 149(5) .
N1 H1A O4 0.78(5) 2.23(5) 2.938(4) 152(5) 4_466

loop_
_geom_torsion_atom_site_label_1
_geom_torsion_atom_site_label_2
_geom_torsion_atom_site_label_3
_geom_torsion_atom_site_label_4
_geom_torsion
S1 N1 C1 C2 137.4(3)
S1 N1 C1 C3 -99.5(3)
S1 C10 C11 C12 177.3(3)
S1 C10 C15 C14 -178.2(3)
O1 C2 C4 C5 -136.3(3)
O1 C2 C4 C9 43.3(5)
O3 S1 N1 C1 39.4(3)
O3 S1 C10 C11 -9.4(3)
O3 S1 C10 C15 169.0(3)
O4 S1 N1 C1 168.9(3)
O4 S1 C10 C11 -139.4(3)
O4 S1 C10 C15 38.9(3)
N1 S1 C10 C11 107.3(3)
N1 S1 C10 C15 -74.4(3)
N1 C1 C2 O1 -174.8(3)
N1 C1 C2 C4 -53.6(4)
N1 C1 C3 O2 172.7(3)
C1 C2 C4 C5 107.2(4)
C1 C2 C4 C9 -73.2(4)
C2 C1 C3 O2 -65.0(4)
C2 C4 C5 C6 -179.7(3)
C2 C4 C9 C8 179.0(3)
C3 C1 C2 O1 64.7(4)
C3 C1 C2 C4 -174.1(3)
C4 C5 C6 C7 0.0(6)
C5 C4 C9 C8 -1.4(6)
C5 C6 C7 C8 -0.1(6)
C6 C7 C8 C9 -0.5(6)
C7 C8 C9 C4 1.3(6)
C9 C4 C5 C6 0.7(5)
C10 S1 N1 C1 -76.2(3)
C10 C11 C12 C13 0.3(6)
C11 C10 C15 C14 0.2(5)
C11 C12 C13 C14 1.3(5)
C11 C12 C13 C16 -178.9(4)
C12 C13 C14 C15 -2.1(6)
C13 C14 C15 C10 1.5(6)
C15 C10 C11 C12 -1.0(5)
C16 C13 C14 C15 178.0(4)
